data_1568112
loop_
_publ_author_name
'Karges, Johannes'
'Giardini, Miriam A.'
'Blacque, Olivier'
'Woodworth, Brendon'
'Siqueira-Neto, Jair L'
'Cohen, Seth M.'

_publ_section_title
;
 Enantioselective inhibition of the SARS-CoV-2 main protease with
 rhenium(i) picolinic acid complexes.
;
_journal_issue 3
_journal_name_full 'Chemical science'
_journal_page_first 711
_journal_page_last 720
_journal_paper_doi 10.1039/d2sc05473f
_journal_volume 14
_journal_year 2023
_chemical_formula_moiety 'C10 H5 F3 N O6 Re'
_chemical_formula_sum 'C10 H5 F3 N O6 Re'
_chemical_formula_weight 478.35
_space_group_crystal_system monoclinic
_space_group_IT_number 14
_space_group_name_Hall '-P 2yn'
_space_group_name_H-M_alt 'P 1 21/n 1'
_atom_sites_solution_hydrogens mixed
_atom_sites_solution_primary dual
_audit_creation_date 2021-03-04
_audit_creation_method
;
Olex2 1.3
(compiled 2020.11.12 svn.r5f609507 for OlexSys, GUI svn.r6272)
;
_audit_update_record
;
2022-09-06 deposited with the CCDC.	2022-12-13 downloaded from the CCDC.
;
_cell_angle_alpha 90
_cell_angle_beta 112.2060(10)
_cell_angle_gamma 90
_cell_formula_units_Z 4
_cell_length_a 12.92600(10)
_cell_length_b 6.81770(10)
_cell_length_c 15.2153(2)
_cell_measurement_reflns_used 10876
_cell_measurement_temperature 160(1)
_cell_measurement_theta_max 76.2270
_cell_measurement_theta_min 3.1040
_cell_volume 1241.41(3)
_computing_cell_refinement 'CrysAlisPro 1.171.40.68a (Rigaku OD, 2019)'
_computing_data_collection 'CrysAlisPro 1.171.40.68a (Rigaku OD, 2019)'
_computing_data_reduction 'CrysAlisPro 1.171.40.68a (Rigaku OD, 2019)'
_computing_molecular_graphics 'Olex2 1.3 (Dolomanov et al., 2009)'
_computing_publication_material 'Olex2 1.3 (Dolomanov et al., 2009)'
_computing_structure_refinement 'SHELXL 2018/3 (Sheldrick, 2015b)'
_computing_structure_solution 'SHELXT (Sheldrick, 2015a)'
_diffrn_ambient_environment N~2~
_diffrn_ambient_temperature 160(1)
_diffrn_detector 'CCD plate'
_diffrn_detector_area_resol_mean 10.3801
_diffrn_detector_type Atlas
_diffrn_measured_fraction_theta_full 0.999
_diffrn_measured_fraction_theta_max 0.992
_diffrn_measurement_details
;
List of Runs (angles in degrees, time in seconds):

  # Type    Start    End  Width  t~exp~   \w     \q     \k     \f   Frames
#--------------------------------------------------------------------------
  1  \w   -113.00 -16.00   1.00    1.00    --  -42.61 -57.00  30.00   97
  2  \w      6.00  83.00   1.00    1.00    --   42.61 -99.00  90.00   77
  3  \w    -21.00  74.00   1.00    1.00    --   42.61 -77.00-120.00   95
  4  \w     11.00  42.00   1.00    1.00    --   42.61  77.00  -1.50   31
  5  \w     30.00 107.00   1.00    1.00    --  111.00 -94.00 -90.00   77
  6  \w     82.00 178.00   1.00    1.00    --  111.00  68.00 143.32   96
  7  \w     37.00 142.00   1.00    1.00    --  111.00 -77.00   0.00  105
  8  \w    103.00 178.00   1.00    1.00    --  111.00  77.00   0.00   75
  9  \w     39.00 111.00   1.00    1.00    --  111.00-121.00-115.00   72
 10  \w     36.00 109.00   1.00    1.00    --  111.00-111.00 120.00   73
 11  \w     36.00 109.00   1.00    1.00    --  111.00-111.00   0.00   73
 12  \w     36.00 109.00   1.00    1.00    --  111.00-111.00 -90.00   73
 13  \w     40.00 135.00   1.00    1.00    --  111.00 -45.00 -30.00   95
 14  \w     83.00 178.00   1.00    1.00    --  111.00  61.00 120.00   95
 15  \w   -116.00 -20.00   1.00    1.00    --  -42.61 -37.00 -60.00   96
 16  \w   -113.00 -16.00   1.00    1.00    --  -42.61 -57.00-150.00   97
 17  \w     10.00  42.00   1.00    1.00    --   42.61  81.00 141.98   32
 18  \w     87.00 178.00   1.00    1.00    --  111.00  30.00-120.00   91
 19  \w     82.00 178.00   1.00    1.00    --  111.00  69.00  62.78   96
 20  \w     81.00 178.00   1.00    1.00    --  111.00  71.00 -23.81   97
 21  \w     83.00 116.00   1.00    1.00    --  111.00  61.00-180.00   33
 22  \w     87.00 178.00   1.00    1.00    --  111.00  45.00 -60.00   91
;
_diffrn_measurement_device 'four-circle diffractometer'
_diffrn_measurement_device_type 'SuperNova, Dual, Cu at home/near, Atlas'
_diffrn_measurement_method '\w scans'
_diffrn_orient_matrix_type 'CrysAlisPro convention (1999,Acta A55,543-557)'
_diffrn_orient_matrix_UB_11 -0.0326872000
_diffrn_orient_matrix_UB_12 0.0619348000
_diffrn_orient_matrix_UB_13 0.0834948000
_diffrn_orient_matrix_UB_21 -0.0238467000
_diffrn_orient_matrix_UB_22 -0.2158298000
_diffrn_orient_matrix_UB_23 0.0157717000
_diffrn_orient_matrix_UB_31 0.1221215000
_diffrn_orient_matrix_UB_32 -0.0253937000
_diffrn_orient_matrix_UB_33 0.0688932000
_diffrn_radiation_monochromator mirror
_diffrn_radiation_probe x-ray
_diffrn_radiation_type 'Cu K\a'
_diffrn_radiation_wavelength 1.54184
_diffrn_reflns_av_R_equivalents 0.0263
_diffrn_reflns_av_unetI/netI 0.0142
_diffrn_reflns_Laue_measured_fraction_full 0.999
_diffrn_reflns_Laue_measured_fraction_max 0.992
_diffrn_reflns_limit_h_max 16
_diffrn_reflns_limit_h_min -15
_diffrn_reflns_limit_k_max 8
_diffrn_reflns_limit_k_min -8
_diffrn_reflns_limit_l_max 19
_diffrn_reflns_limit_l_min -19
_diffrn_reflns_number 12810
_diffrn_reflns_point_group_measured_fraction_full 0.999
_diffrn_reflns_point_group_measured_fraction_max 0.992
_diffrn_reflns_theta_full 67.684
_diffrn_reflns_theta_max 76.312
_diffrn_reflns_theta_min 3.838
_diffrn_source 'micro-focus sealed X-ray tube'
_diffrn_source_type 'SuperNova (Cu) X-ray Source'
_exptl_absorpt_coefficient_mu 19.846
_exptl_absorpt_correction_T_max 0.518
_exptl_absorpt_correction_T_min 0.087
_exptl_absorpt_correction_type analytical
_exptl_absorpt_process_details
;
CrysAlisPro 1.171.40.68a (Rigaku Oxford Diffraction, 2019)
Analytical numeric absorption correction using a multifaceted crystal
model based on expressions derived by R.C. Clark & J.S. Reid.
(Clark, R. C. & Reid, J. S. (1995). Acta Cryst. A51, 887-897)
Empirical absorption correction using spherical harmonics,
 implemented in SCALE3 ABSPACK scaling algorithm.
;
_exptl_crystal_colour yellow
_exptl_crystal_density_diffrn 2.559
_exptl_crystal_description needle
_exptl_crystal_F_000 888
_exptl_crystal_size_max 0.38
_exptl_crystal_size_mid 0.11
_exptl_crystal_size_min 0.04
_refine_diff_density_max 0.646
_refine_diff_density_min -0.570
_refine_diff_density_rms 0.094
_refine_ls_extinction_coef 0.00084(4)
_refine_ls_extinction_expression Fc^*^=kFc[1+0.001xFc^2^\l^3^/sin(2\q)]^-1/4^
_refine_ls_extinction_method 'SHELXL-2018/3 (Sheldrick 2018)'
_refine_ls_goodness_of_fit_ref 1.117
_refine_ls_hydrogen_treatment mixed
_refine_ls_matrix_type full
_refine_ls_number_parameters 199
_refine_ls_number_reflns 2583
_refine_ls_number_restraints 0
_refine_ls_restrained_S_all 1.117
_refine_ls_R_factor_all 0.0173
_refine_ls_R_factor_gt 0.0167
_refine_ls_shift/su_max 0.002
_refine_ls_shift/su_mean 0.000
_refine_ls_structure_factor_coef Fsqd
_refine_ls_weighting_details 'w=1/[\s^2^(Fo^2^)+(0.0264P)^2^+0.8546P] where P=(Fo^2^+2Fc^2^)/3'
_refine_ls_weighting_scheme calc
_refine_ls_wR_factor_gt 0.0436
_refine_ls_wR_factor_ref 0.0440
_reflns_Friedel_coverage 0.000
_reflns_number_gt 2523
_reflns_number_total 2583
_reflns_threshold_expression 'I > 2\s(I)'
_cod_data_source_file d2sc05473f2.cif
_cod_data_source_block 34
_cod_depositor_comments 'Adding full bibliography for 1568094--1568122.cif.'
_cod_database_code 1568112
_shelx_shelxl_version_number 2018/3
_shelx_space_group_comment
;
The symmetry employed for this shelxl refinement is uniquely defined
by the following loop, which should always be used as a source of
symmetry information in preference to the above space-group names.
They are only intended as comments.
;
_shelx_estimated_absorpt_t_max 0.504
_shelx_estimated_absorpt_t_min 0.049
_olex2_refinement_description
;
1. Fixed Uiso
 At 1.2 times of:
  All C(H) groups
2.a Aromatic/amide H refined with riding coordinates:
 C5(H5), C6(H6), C7(H7)
;

loop_
_space_group_symop_operation_xyz
'x, y, z'
'-x+1/2, y+1/2, -z+1/2'
'-x, -y, -z'
'x-1/2, -y-1/2, z-1/2'

loop_
_atom_site_label
_atom_site_type_symbol
_atom_site_fract_x
_atom_site_fract_y
_atom_site_fract_z
_atom_site_U_iso_or_equiv
_atom_site_adp_type
_atom_site_occupancy
_atom_site_site_symmetry_order
_atom_site_calc_flag
_atom_site_refinement_flags_posn
_atom_site_refinement_flags_adp
_atom_site_refinement_flags_occupancy
_atom_site_disorder_assembly
_atom_site_disorder_group
Re1 Re 0.34465(2) 0.38354(2) 0.56029(2) 0.02004(7) Uani 1 1 d . . . . .
F1 F 0.07753(15) 0.2718(3) 0.53755(13) 0.0399(4) Uani 1 1 d . . . . .
F2 F 0.10550(17) 0.0839(3) 0.43477(13) 0.0395(4) Uani 1 1 d . . . . .
F3 F -0.05610(16) 0.2109(4) 0.40516(17) 0.0583(6) Uani 1 1 d . . . . .
O1 O 0.57448(17) 0.3324(3) 0.71786(15) 0.0329(4) Uani 1 1 d . . . . .
O2 O 0.28728(17) -0.0273(3) 0.60977(14) 0.0310(4) Uani 1 1 d . . . . .
O3 O 0.27249(18) 0.5511(4) 0.71455(15) 0.0374(5) Uani 1 1 d . . . . .
O4 O 0.38650(16) 0.2814(3) 0.44096(13) 0.0232(4) Uani 1 1 d . . . . .
H4A H 0.370(3) 0.163(6) 0.433(3) 0.039(10) Uiso 1 1 d . . . . .
H4B H 0.460(4) 0.302(7) 0.454(3) 0.051(11) Uiso 1 1 d . . . . .
O5 O 0.3480(2) 0.8972(3) 0.41353(17) 0.0329(5) Uani 1 1 d . . . . .
O6 O 0.39584(16) 0.6508(3) 0.51711(14) 0.0244(4) Uani 1 1 d . . . . .
N1 N 0.19066(18) 0.4904(3) 0.43877(15) 0.0219(4) Uani 1 1 d . . . . .
C1 C 0.4879(2) 0.3443(4) 0.65738(19) 0.0255(5) Uani 1 1 d . . . . .
C2 C 0.3057(2) 0.1273(4) 0.59024(19) 0.0244(5) Uani 1 1 d . . . . .
C3 C 0.2988(2) 0.4883(4) 0.65569(19) 0.0274(5) Uani 1 1 d . . . . .
C4 C 0.0852(2) 0.4219(4) 0.3999(2) 0.0253(5) Uani 1 1 d . . . . .
C5 C 0.0041(2) 0.5029(4) 0.3200(2) 0.0293(6) Uani 1 1 d . . . . .
H5 H -0.069820 0.452061 0.296344 0.035 Uiso 1 1 calc R U . . .
C6 C 0.0321(3) 0.6585(5) 0.2752(2) 0.0356(6) Uani 1 1 d . . . . .
H6 H -0.020856 0.712290 0.218403 0.043 Uiso 1 1 calc R U . . .
C7 C 0.1390(3) 0.7340(4) 0.3152(2) 0.0328(6) Uani 1 1 d . . . . .
H7 H 0.160484 0.842707 0.286849 0.039 Uiso 1 1 calc R U . . .
C8 C 0.2144(2) 0.6492(4) 0.3969(2) 0.0245(5) Uani 1 1 d . . . . .
C9 C 0.3272(2) 0.7435(4) 0.44445(19) 0.0248(5) Uani 1 1 d . . . . .
C10 C 0.0534(2) 0.2468(5) 0.4450(2) 0.0332(6) Uani 1 1 d . . . . .

loop_
_atom_site_aniso_label
_atom_site_aniso_U_11
_atom_site_aniso_U_22
_atom_site_aniso_U_33
_atom_site_aniso_U_23
_atom_site_aniso_U_13
_atom_site_aniso_U_12
Re1 0.01904(8) 0.01785(9) 0.02360(9) -0.00177(3) 0.00849(5) -0.00268(3)
F1 0.0375(9) 0.0493(11) 0.0403(9) 0.0021(8) 0.0231(8) -0.0059(8)
F2 0.0494(11) 0.0247(8) 0.0386(10) -0.0017(7) 0.0102(8) -0.0061(8)
F3 0.0243(9) 0.0632(14) 0.0736(14) 0.0214(12) 0.0027(9) -0.0180(9)
O1 0.0258(10) 0.0357(10) 0.0318(10) -0.0010(9) 0.0050(8) -0.0028(9)
O2 0.0347(10) 0.0238(10) 0.0352(10) 0.0046(8) 0.0140(8) -0.0043(8)
O3 0.0387(12) 0.0449(12) 0.0347(11) -0.0072(10) 0.0207(9) 0.0014(10)
O4 0.0237(9) 0.0185(9) 0.0288(9) -0.0029(7) 0.0116(7) -0.0030(7)
O5 0.0418(12) 0.0179(10) 0.0435(12) -0.0014(7) 0.0210(10) -0.0059(8)
O6 0.0226(9) 0.0184(8) 0.0332(10) -0.0023(7) 0.0115(7) -0.0048(7)
N1 0.0214(10) 0.0179(10) 0.0264(10) -0.0030(8) 0.0092(8) -0.0002(8)
C1 0.0274(14) 0.0226(11) 0.0278(13) -0.0036(10) 0.0119(11) -0.0047(10)
C2 0.0209(12) 0.0270(14) 0.0240(12) -0.0017(9) 0.0069(10) -0.0006(9)
C3 0.0225(12) 0.0275(13) 0.0299(13) -0.0003(10) 0.0073(10) -0.0030(10)
C4 0.0216(13) 0.0229(11) 0.0314(14) -0.0045(10) 0.0100(11) -0.0015(10)
C5 0.0235(13) 0.0293(13) 0.0320(13) -0.0043(11) 0.0070(11) 0.0020(11)
C6 0.0324(15) 0.0312(14) 0.0367(15) 0.0036(12) 0.0057(12) 0.0068(12)
C7 0.0359(15) 0.0229(13) 0.0378(15) 0.0051(11) 0.0117(12) 0.0036(11)
C8 0.0277(13) 0.0153(10) 0.0326(13) -0.0027(10) 0.0136(11) -0.0007(10)
C9 0.0288(13) 0.0177(11) 0.0315(12) -0.0030(10) 0.0157(10) -0.0016(10)
C10 0.0218(13) 0.0353(15) 0.0389(15) 0.0023(12) 0.0076(11) -0.0059(11)

loop_
_atom_type_symbol
_atom_type_description
_atom_type_scat_dispersion_real
_atom_type_scat_dispersion_imag
_atom_type_scat_source
C C 0.0181 0.0091 'International Tables Vol C Tables 4.2.6.8 and 6.1.1.4'
H H 0.0000 0.0000 'International Tables Vol C Tables 4.2.6.8 and 6.1.1.4'
F F 0.0727 0.0534 'International Tables Vol C Tables 4.2.6.8 and 6.1.1.4'
N N 0.0311 0.0180 'International Tables Vol C Tables 4.2.6.8 and 6.1.1.4'
O O 0.0492 0.0322 'International Tables Vol C Tables 4.2.6.8 and 6.1.1.4'
Re Re -5.2083 5.8923 'International Tables Vol C Tables 4.2.6.8 and 6.1.1.4'

loop_
_exptl_crystal_face_index_h
_exptl_crystal_face_index_k
_exptl_crystal_face_index_l
_exptl_crystal_face_perp_dist
0 0 1 0.0275
0 0 -1 0.0105
-5 0 3 0.0529
5 0 -3 0.0529
1 4 -1 0.1761
-4 -4 -1 0.1438
6 -1 3 0.0799

loop_
_geom_angle_atom_site_label_1
_geom_angle_atom_site_label_2
_geom_angle_atom_site_label_3
_geom_angle
_geom_angle_site_symmetry_1
_geom_angle_site_symmetry_3
_geom_angle_publ_flag
O4 Re1 N1 80.92(7) . . ?
O6 Re1 O4 79.25(7) . . ?
O6 Re1 N1 75.64(8) . . ?
C1 Re1 O4 97.24(10) . . ?
C1 Re1 O6 92.03(10) . . ?
C1 Re1 N1 167.67(10) . . ?
C1 Re1 C2 87.31(12) . . ?
C1 Re1 C3 87.27(12) . . ?
C2 Re1 O4 94.37(10) . . ?
C2 Re1 O6 173.46(10) . . ?
C2 Re1 N1 104.96(10) . . ?
C3 Re1 O4 174.70(10) . . ?
C3 Re1 O6 97.87(10) . . ?
C3 Re1 N1 94.08(10) . . ?
C3 Re1 C2 88.59(12) . . ?
Re1 O4 H4A 108(3) . . ?
Re1 O4 H4B 110(3) . . ?
H4A O4 H4B 111(4) . . ?
C9 O6 Re1 119.42(16) . . ?
C4 N1 Re1 132.66(19) . . ?
C4 N1 C8 116.3(2) . . ?
C8 N1 Re1 110.93(17) . . ?
O1 C1 Re1 175.8(3) . . ?
O2 C2 Re1 177.0(3) . . ?
O3 C3 Re1 179.0(3) . . ?
N1 C4 C5 123.4(3) . . ?
N1 C4 C10 118.6(2) . . ?
C5 C4 C10 118.0(2) . . ?
C4 C5 H5 120.4 . . ?
C6 C5 C4 119.2(3) . . ?
C6 C5 H5 120.4 . . ?
C5 C6 H6 120.9 . . ?
C5 C6 C7 118.3(3) . . ?
C7 C6 H6 120.9 . . ?
C6 C7 H7 120.4 . . ?
C6 C7 C8 119.2(3) . . ?
C8 C7 H7 120.4 . . ?
N1 C8 C7 123.4(3) . . ?
N1 C8 C9 117.9(2) . . ?
C7 C8 C9 118.6(2) . . ?
O5 C9 O6 124.8(3) . . ?
O5 C9 C8 119.7(3) . . ?
O6 C9 C8 115.4(2) . . ?
F1 C10 F2 107.5(2) . . ?
F1 C10 F3 106.7(2) . . ?
F1 C10 C4 112.6(2) . . ?
F2 C10 C4 111.6(2) . . ?
F3 C10 F2 106.8(3) . . ?
F3 C10 C4 111.3(2) . . ?

loop_
_geom_bond_atom_site_label_1
_geom_bond_atom_site_label_2
_geom_bond_distance
_geom_bond_site_symmetry_2
_geom_bond_publ_flag
Re1 O4 2.1948(18) . ?
Re1 O6 2.1257(18) . ?
Re1 N1 2.265(2) . ?
Re1 C1 1.901(3) . ?
Re1 C2 1.920(3) . ?
Re1 C3 1.902(3) . ?
F1 C10 1.334(3) . ?
F2 C10 1.338(4) . ?
F3 C10 1.335(3) . ?
O1 C1 1.152(4) . ?
O2 C2 1.144(3) . ?
O3 C3 1.154(3) . ?
O4 H4A 0.83(4) . ?
O4 H4B 0.91(4) . ?
O5 C9 1.219(3) . ?
O6 C9 1.291(3) . ?
N1 C4 1.348(3) . ?
N1 C8 1.349(3) . ?
C4 C5 1.385(4) . ?
C4 C10 1.509(4) . ?
C5 H5 0.9500 . ?
C5 C6 1.381(5) . ?
C6 H6 0.9500 . ?
C6 C7 1.382(4) . ?
C7 H7 0.9500 . ?
C7 C8 1.383(4) . ?
C8 C9 1.506(4) . ?

loop_
_geom_hbond_atom_site_label_D
_geom_hbond_atom_site_label_H
_geom_hbond_atom_site_label_A
_geom_hbond_distance_DH
_geom_hbond_distance_HA
_geom_hbond_distance_DA
_geom_hbond_angle_DHA
_geom_hbond_site_symmetry_A
_geom_hbond_publ_flag
O4 H4A O5 0.83(4) 1.84(4) 2.669(3) 175(4) 1_545 yes
O4 H4B O6 0.91(4) 1.77(5) 2.679(3) 177(4) 3_666 yes

loop_
_geom_torsion_atom_site_label_1
_geom_torsion_atom_site_label_2
_geom_torsion_atom_site_label_3
_geom_torsion_atom_site_label_4
_geom_torsion
_geom_torsion_site_symmetry_1
_geom_torsion_site_symmetry_2
_geom_torsion_site_symmetry_3
_geom_torsion_site_symmetry_4
_geom_torsion_publ_flag
Re1 O6 C9 O5 -179.8(2) . . . . ?
Re1 O6 C9 C8 0.2(3) . . . . ?
Re1 N1 C4 C5 -175.1(2) . . . . ?
Re1 N1 C4 C10 4.4(4) . . . . ?
Re1 N1 C8 C7 173.6(2) . . . . ?
Re1 N1 C8 C9 -9.3(3) . . . . ?
N1 C4 C5 C6 2.0(4) . . . . ?
N1 C4 C10 F1 53.2(3) . . . . ?
N1 C4 C10 F2 -67.8(3) . . . . ?
N1 C4 C10 F3 172.9(3) . . . . ?
N1 C8 C9 O5 -173.4(2) . . . . ?
N1 C8 C9 O6 6.6(3) . . . . ?
C4 N1 C8 C7 -3.8(4) . . . . ?
C4 N1 C8 C9 173.3(2) . . . . ?
C4 C5 C6 C7 -3.4(4) . . . . ?
C5 C4 C10 F1 -127.2(3) . . . . ?
C5 C4 C10 F2 111.7(3) . . . . ?
C5 C4 C10 F3 -7.5(4) . . . . ?
C5 C6 C7 C8 1.3(5) . . . . ?
C6 C7 C8 N1 2.4(4) . . . . ?
C6 C7 C8 C9 -174.7(3) . . . . ?
C7 C8 C9 O5 3.9(4) . . . . ?
C7 C8 C9 O6 -176.1(2) . . . . ?
C8 N1 C4 C5 1.6(4) . . . . ?
C8 N1 C4 C10 -178.9(2) . . . . ?
C10 C4 C5 C6 -177.5(3) . . . . ?
